data_4110629
loop_
_publ_author_name
'Christin N. Carlson'
'Christopher J. Kuehl'
'Ryan E. Da Re'
'Jacqueline M. Veauthier'
'Eric J. Schelter'
'Ashley E. Milligan'
'Brian L. Scott'
'Eric D. Bauer'
'J. D. Thompson'
'David E. Morris'
'Kevin D. John'

_publ_contact_author
;
Kevin D. John
MS J582
Los Alamos National Laboratory
Los Alamos, New Mexico  87545
;
_publ_contact_author_email kjohn@lanl.gov
_publ_section_title
;
 Ytterbocene Charge-Transfer Molecular Wire Complexes
;
_journal_name_full 'Journal of the American Chemical Society'
_journal_page_first 7230
_journal_page_last 7241
_journal_paper_doi 10.1021/ja058667e
_journal_volume 128
_journal_year 2006
_chemical_formula_sum 'C91 H102 B Cl6 N6 Yb2'
_chemical_formula_weight 1849.38
_chemical_name_systematic
; 
 ? 
;
_space_group_IT_number 15
_symmetry_cell_setting monoclinic
_symmetry_space_group_name_Hall '-C 2yc'
_symmetry_space_group_name_H-M 'C 1 2/c 1'
_atom_sites_solution_hydrogens geom
_atom_sites_solution_primary direct
_atom_sites_solution_secondary difmap
_audit_creation_method SHELXL-97
_cell_angle_alpha 90.00
_cell_angle_beta 114.365(5)
_cell_angle_gamma 90.00
_cell_formula_units_Z 8
_cell_length_a 35.218(11)
_cell_length_b 14.702(5)
_cell_length_c 37.941(11)
_cell_measurement_temperature 293(2)
_cell_volume 17895(10)
_computing_structure_refinement 'SHELXL-97 (Sheldrick, 1997)'
_computing_structure_solution 'SHELXS-97 (Sheldrick, 1990)'
_diffrn_ambient_temperature 293(2)
_diffrn_measured_fraction_theta_full 0.946
_diffrn_measured_fraction_theta_max 0.946
_diffrn_radiation_monochromator graphite
_diffrn_radiation_source 'fine-focus sealed tube'
_diffrn_radiation_type MoK\a
_diffrn_radiation_wavelength 0.71073
_diffrn_reflns_av_R_equivalents 0.1054
_diffrn_reflns_av_sigmaI/netI 0.0660
_diffrn_reflns_limit_h_max 39
_diffrn_reflns_limit_h_min -39
_diffrn_reflns_limit_k_max 16
_diffrn_reflns_limit_k_min -16
_diffrn_reflns_limit_l_max 38
_diffrn_reflns_limit_l_min -38
_diffrn_reflns_number 48644
_diffrn_reflns_theta_full 23.29
_diffrn_reflns_theta_max 23.29
_diffrn_reflns_theta_min 1.27
_exptl_absorpt_coefficient_mu 2.302
_exptl_absorpt_correction_T_max 0.8196
_exptl_absorpt_correction_T_min 0.4912
_exptl_crystal_density_diffrn 1.373
_exptl_crystal_F_000 7496
_exptl_crystal_size_max 0.36
_exptl_crystal_size_mid 0.21
_exptl_crystal_size_min 0.09
_refine_diff_density_max 2.736
_refine_diff_density_min -1.992
_refine_diff_density_rms 0.167
_refine_ls_extinction_method none
_refine_ls_goodness_of_fit_ref 2.507
_refine_ls_hydrogen_treatment mixed
_refine_ls_matrix_type full
_refine_ls_number_parameters 911
_refine_ls_number_reflns 12228
_refine_ls_number_restraints 6
_refine_ls_restrained_S_all 2.511
_refine_ls_R_factor_all 0.0913
_refine_ls_R_factor_gt 0.0792
_refine_ls_shift/su_max 0.001
_refine_ls_shift/su_mean 0.000
_refine_ls_structure_factor_coef Fsqd
_refine_ls_weighting_details 'calc w=1/[\s^2^(Fo^2^)+(0.0328P)^2^+0.0000P] where P=(Fo^2^+2Fc^2^)/3'
_refine_ls_weighting_scheme calc
_refine_ls_wR_factor_gt 0.1808
_refine_ls_wR_factor_ref 0.1836
_reflns_number_gt 10772
_reflns_number_total 12228
_reflns_threshold_expression >2sigma(I)
_cod_data_source_file ja058667esi20051221_044855.cif
_cod_data_source_block ccd774b
_cod_original_cell_volume 17896(9)
_cod_database_code 4110629

loop_
_symmetry_equiv_pos_as_xyz
'x, y, z'
'-x, y, -z+1/2'
'x+1/2, y+1/2, z'
'-x+1/2, y+1/2, -z+1/2'
'-x, -y, -z'
'x, -y, z-1/2'
'-x+1/2, -y+1/2, -z'
'x+1/2, -y+1/2, z-1/2'

loop_
_atom_site_label
_atom_site_type_symbol
_atom_site_fract_x
_atom_site_fract_y
_atom_site_fract_z
_atom_site_U_iso_or_equiv
_atom_site_adp_type
_atom_site_occupancy
_atom_site_symmetry_multiplicity
_atom_site_calc_flag
_atom_site_refinement_flags
B B -0.1577(4) 0.9683(8) 0.1154(4) 0.034(3) Uani 1 1 d .
Yb1 Yb 0.182914(13) 0.84031(3) 0.146624(13) 0.02696(17) Uani 1 1 d .
N1 N 0.1571(2) 0.8814(5) 0.1944(3) 0.029(2) Uani 1 1 d .
C1 C 0.1673(3) 0.8342(7) 0.2281(3) 0.034(3) Uani 1 1 d .
H1A H 0.1805 0.7783 0.2305 0.041 Uiso 1 1 calc R
Yb2 Yb 0.046571(13) 1.26539(3) 0.095595(13) 0.02728(17) Uani 1 1 d .
N2 N 0.1431(2) 0.9800(5) 0.1315(3) 0.030(2) Uani 1 1 d .
C2 C 0.1593(4) 0.8638(8) 0.2589(4) 0.044(3) Uani 1 1 d .
H2A H 0.1662 0.8276 0.2808 0.052 Uiso 1 1 calc R
N3 N 0.1773(3) 0.9136(5) 0.0865(3) 0.031(2) Uani 1 1 d .
C3 C 0.1410(4) 0.9468(8) 0.2569(4) 0.047(3) Uani 1 1 d .
H3A H 0.1368 0.9704 0.2778 0.057 Uiso 1 1 calc R
N4 N 0.0294(3) 1.1510(5) 0.1332(3) 0.035(2) Uani 1 1 d .
C4 C 0.1287(3) 0.9951(8) 0.2219(3) 0.037(3) Uani 1 1 d .
H4A H 0.1161 1.0517 0.2195 0.044 Uiso 1 1 calc R
N5 N 0.0930(3) 1.1325(5) 0.1120(3) 0.030(2) Uani 1 1 d .
C5 C 0.1351(3) 0.9594(7) 0.1906(3) 0.030(2) Uani 1 1 d .
N6 N 0.1028(3) 1.2701(5) 0.0716(3) 0.031(2) Uani 1 1 d .
C6 C 0.1212(3) 1.0046(6) 0.1525(3) 0.025(2) Uani 1 1 d .
C7 C 0.1402(3) 1.0330(6) 0.1016(3) 0.026(2) Uani 1 1 d .
C8 C 0.1543(3) 0.9901(7) 0.0734(3) 0.032(3) Uani 1 1 d .
C9 C 0.1443(4) 1.0220(7) 0.0368(4) 0.040(3) Uani 1 1 d .
H9A H 0.1277 1.0737 0.0283 0.048 Uiso 1 1 calc R
C10 C 0.1584(4) 0.9784(7) 0.0119(3) 0.038(3) Uani 1 1 d .
H10A H 0.1509 0.9990 -0.0132 0.046 Uiso 1 1 calc R
C11 C 0.1838(4) 0.9037(8) 0.0258(4) 0.047(3) Uani 1 1 d .
H11A H 0.1955 0.8747 0.0108 0.056 Uiso 1 1 calc R
C12 C 0.1916(4) 0.8728(8) 0.0626(4) 0.043(3) Uani 1 1 d .
H12A H 0.2077 0.8206 0.0713 0.052 Uiso 1 1 calc R
C13 C -0.0063(3) 1.1561(7) 0.1391(3) 0.039(3) Uani 1 1 d .
H13A H -0.0219 1.2094 0.1323 0.047 Uiso 1 1 calc R
C14 C -0.0200(3) 1.0863(8) 0.1545(3) 0.040(3) Uani 1 1 d .
H14A H -0.0438 1.0933 0.1591 0.048 Uiso 1 1 calc R
C15 C 0.0014(3) 1.0058(8) 0.1630(3) 0.034(3) Uani 1 1 d .
H15A H -0.0090 0.9563 0.1714 0.041 Uiso 1 1 calc R
C16 C 0.0385(3) 0.9984(8) 0.1592(3) 0.037(3) Uani 1 1 d .
H16A H 0.0539 0.9450 0.1662 0.044 Uiso 1 1 calc R
C17 C 0.0527(3) 1.0731(7) 0.1445(3) 0.029(2) Uani 1 1 d .
C18 C 0.0898(3) 1.0692(6) 0.1375(3) 0.024(2) Uani 1 1 d .
C19 C 0.1209(3) 1.1201(7) 0.0971(3) 0.028(2) Uani 1 1 d .
C20 C 0.1307(3) 1.2017(7) 0.0803(3) 0.033(3) Uani 1 1 d .
C21 C 0.1679(3) 1.2115(7) 0.0758(3) 0.036(3) Uani 1 1 d .
H21A H 0.1871 1.1642 0.0827 0.044 Uiso 1 1 calc R
C22 C 0.1760(4) 1.2914(8) 0.0612(3) 0.043(3) Uani 1 1 d .
H22A H 0.2011 1.2986 0.0588 0.052 Uiso 1 1 calc R
C23 C 0.1473(4) 1.3602(8) 0.0504(3) 0.042(3) Uani 1 1 d .
H23A H 0.1518 1.4136 0.0396 0.051 Uiso 1 1 calc R
C24 C 0.1109(4) 1.3478(7) 0.0560(4) 0.042(3) Uani 1 1 d .
H24A H 0.0914 1.3944 0.0489 0.050 Uiso 1 1 calc R
C25 C 0.2510(4) 0.9421(10) 0.1757(5) 0.069(5) Uani 1 1 d .
C26 C 0.2609(6) 0.872(3) 0.1568(6) 0.147(15) Uani 1 1 d .
C27 C 0.2636(5) 0.7965(17) 0.1785(8) 0.131(12) Uani 1 1 d .
C28 C 0.2551(4) 0.8184(10) 0.2094(5) 0.068(5) Uani 1 1 d .
C29 C 0.2483(3) 0.9086(9) 0.2076(4) 0.040(3) Uani 1 1 d .
C35 C 0.1311(6) 0.7376(11) 0.0879(4) 0.072(5) Uani 1 1 d .
C36 C 0.1067(4) 0.7662(9) 0.1050(6) 0.074(6) Uani 1 1 d .
C37 C 0.1180(4) 0.7314(9) 0.1386(5) 0.057(4) Uani 1 1 d .
C38 C 0.1522(4) 0.6763(8) 0.1463(5) 0.057(4) Uani 1 1 d .
C39 C 0.1625(4) 0.6780(8) 0.1164(6) 0.068(5) Uani 1 1 d .
C40 C 0.1228(10) 0.7417(17) 0.0441(6) 0.215(18) Uani 1 1 d .
H40A H 0.1019 0.6978 0.0300 0.322 Uiso 1 1 calc R
H40B H 0.1481 0.7284 0.0413 0.322 Uiso 1 1 calc R
H40C H 0.1132 0.8015 0.0342 0.322 Uiso 1 1 calc R
C41 C 0.0666(5) 0.8304(12) 0.0885(7) 0.144(11) Uani 1 1 d .
H41A H 0.0423 0.7945 0.0740 0.216 Uiso 1 1 calc R
H41B H 0.0701 0.8757 0.0719 0.216 Uiso 1 1 calc R
H41C H 0.0631 0.8595 0.1096 0.216 Uiso 1 1 calc R
C42 C 0.0940(7) 0.7318(15) 0.1653(8) 0.163(13) Uani 1 1 d .
H42A H 0.0731 0.6851 0.1571 0.244 Uiso 1 1 calc R
H42B H 0.0810 0.7900 0.1637 0.244 Uiso 1 1 calc R
H42C H 0.1133 0.7206 0.1916 0.244 Uiso 1 1 calc R
C43 C 0.1711(6) 0.6122(10) 0.1811(5) 0.115(8) Uani 1 1 d .
H43A H 0.1549 0.5574 0.1761 0.172 Uiso 1 1 calc R
H43B H 0.1710 0.6415 0.2037 0.172 Uiso 1 1 calc R
H43C H 0.1992 0.5977 0.1854 0.172 Uiso 1 1 calc R
C44 C 0.1915(6) 0.6162(13) 0.1069(9) 0.182(15) Uani 1 1 d .
H44A H 0.1771 0.5610 0.0954 0.273 Uiso 1 1 calc R
H44B H 0.2155 0.6020 0.1302 0.273 Uiso 1 1 calc R
H44C H 0.2002 0.6464 0.0890 0.273 Uiso 1 1 calc R
C45 C 0.0389(4) 1.4224(8) 0.1302(4) 0.047(3) Uani 1 1 d .
C46 C 0.0479(4) 1.3547(9) 0.1603(4) 0.053(3) Uani 1 1 d .
C47 C 0.0889(4) 1.3214(8) 0.1690(3) 0.044(3) Uani 1 1 d .
C48 C 0.1055(3) 1.3678(7) 0.1449(3) 0.037(3) Uani 1 1 d .
C49 C 0.0753(3) 1.4320(7) 0.1220(3) 0.035(3) Uani 1 1 d .
C50 C 0.0045(4) 1.4889(9) 0.1197(5) 0.069(5) Uani 1 1 d .
H50A H 0.0120 1.5360 0.1389 0.103 Uiso 1 1 calc R
H50B H -0.0202 1.4587 0.1184 0.103 Uiso 1 1 calc R
H50C H -0.0007 1.5151 0.0949 0.103 Uiso 1 1 calc R
C51 C 0.0215(6) 1.3396(11) 0.1817(5) 0.085(5) Uani 1 1 d .
H51A H 0.0292 1.3821 0.2028 0.127 Uiso 1 1 calc R
H51B H 0.0255 1.2787 0.1917 0.127 Uiso 1 1 calc R
H51C H -0.0073 1.3483 0.1646 0.127 Uiso 1 1 calc R
C52 C 0.1124(5) 1.2562(9) 0.2016(4) 0.067(4) Uani 1 1 d .
H52A H 0.1256 1.2896 0.2254 0.100 Uiso 1 1 calc R
H52B H 0.1333 1.2250 0.1961 0.100 Uiso 1 1 calc R
H52C H 0.0934 1.2128 0.2041 0.100 Uiso 1 1 calc R
C53 C 0.1507(3) 1.3611(9) 0.1516(4) 0.055(4) Uani 1 1 d .
H53A H 0.1668 1.4041 0.1711 0.082 Uiso 1 1 calc R
H53B H 0.1534 1.3742 0.1279 0.082 Uiso 1 1 calc R
H53C H 0.1607 1.3007 0.1600 0.082 Uiso 1 1 calc R
C54 C 0.0794(4) 1.5097(8) 0.0964(4) 0.061(4) Uani 1 1 d .
H54A H 0.0902 1.5630 0.1119 0.091 Uiso 1 1 calc R
H54B H 0.0525 1.5230 0.0762 0.091 Uiso 1 1 calc R
H54C H 0.0981 1.4913 0.0850 0.091 Uiso 1 1 calc R
C55 C 0.0073(3) 1.2814(7) 0.0180(3) 0.035(3) Uani 1 1 d .
C56 C -0.0192(3) 1.3260(7) 0.0324(3) 0.036(3) Uani 1 1 d .
C57 C -0.0349(3) 1.2583(7) 0.0500(4) 0.038(3) Uani 1 1 d .
C58 C -0.0194(3) 1.1730(6) 0.0453(3) 0.032(3) Uani 1 1 d .
C59 C 0.0076(3) 1.1882(7) 0.0261(3) 0.030(2) Uani 1 1 d .
C60 C 0.0221(4) 1.3236(9) -0.0096(4) 0.058(4) Uani 1 1 d .
H60A H 0.0005 1.3204 -0.0353 0.087 Uiso 1 1 calc R
H60B H 0.0463 1.2917 -0.0086 0.087 Uiso 1 1 calc R
H60C H 0.0291 1.3861 -0.0026 0.087 Uiso 1 1 calc R
C61 C -0.0350(4) 1.4225(7) 0.0227(4) 0.054(4) Uani 1 1 d .
H61A H -0.0589 1.4233 -0.0016 0.082 Uiso 1 1 calc R
H61B H -0.0135 1.4600 0.0210 0.082 Uiso 1 1 calc R
H61C H -0.0426 1.4455 0.0426 0.082 Uiso 1 1 calc R
C62 C -0.0706(4) 1.2749(8) 0.0616(4) 0.048(3) Uani 1 1 d .
H62A H -0.0966 1.2686 0.0394 0.071 Uiso 1 1 calc R
H62B H -0.0685 1.3353 0.0719 0.071 Uiso 1 1 calc R
H62C H -0.0694 1.2315 0.0809 0.071 Uiso 1 1 calc R
C63 C -0.0332(4) 1.0786(7) 0.0515(3) 0.046(3) Uani 1 1 d .
H63A H -0.0574 1.0610 0.0290 0.068 Uiso 1 1 calc R
H63B H -0.0397 1.0794 0.0737 0.068 Uiso 1 1 calc R
H63C H -0.0111 1.0359 0.0557 0.068 Uiso 1 1 calc R
C64 C 0.0287(4) 1.1148(8) 0.0128(4) 0.045(3) Uani 1 1 d .
H64A H 0.0103 1.0948 -0.0126 0.067 Uiso 1 1 calc R
H64B H 0.0353 1.0643 0.0304 0.067 Uiso 1 1 calc R
H64C H 0.0539 1.1384 0.0123 0.067 Uiso 1 1 calc R
C65 C -0.1407(3) 0.9085(7) 0.0879(3) 0.036(3) Uani 1 1 d .
C66 C -0.1000(4) 0.9137(8) 0.0910(4) 0.048(3) Uani 1 1 d .
H66A H -0.0813 0.9515 0.1098 0.058 Uiso 1 1 calc R
C67 C -0.0854(4) 0.8633(9) 0.0666(4) 0.057(4) Uani 1 1 d .
H67A H -0.0576 0.8651 0.0705 0.068 Uiso 1 1 calc R
C68 C -0.1147(4) 0.8112(8) 0.0365(4) 0.048(3) Uani 1 1 d .
H68A H -0.1072 0.7808 0.0188 0.058 Uiso 1 1 calc R
C69 C -0.1544(5) 0.8064(9) 0.0339(4) 0.057(4) Uani 1 1 d .
H69A H -0.1734 0.7689 0.0151 0.068 Uiso 1 1 calc R
C70 C -0.1677(4) 0.8544(8) 0.0577(4) 0.049(3) Uani 1 1 d .
H70A H -0.1955 0.8508 0.0536 0.059 Uiso 1 1 calc R
C71 C -0.1210(3) 0.9982(7) 0.1571(3) 0.031(3) Uani 1 1 d .
C72 C -0.0905(3) 0.9390(9) 0.1799(4) 0.046(3) Uani 1 1 d .
H72A H -0.0903 0.8807 0.1705 0.055 Uiso 1 1 calc R
C73 C -0.0598(4) 0.9610(10) 0.2163(4) 0.050(3) Uani 1 1 d .
H73A H -0.0402 0.9181 0.2308 0.060 Uiso 1 1 calc R
C74 C -0.0593(4) 1.0447(10) 0.2295(4) 0.053(4) Uani 1 1 d .
H74A H -0.0380 1.0605 0.2532 0.063 Uiso 1 1 calc R
C75 C -0.0884(4) 1.1085(10) 0.2102(4) 0.052(3) Uani 1 1 d .
H75A H -0.0879 1.1661 0.2206 0.063 Uiso 1 1 calc R
C76 C -0.1195(4) 1.0839(8) 0.1739(4) 0.043(3) Uani 1 1 d .
H76A H -0.1399 1.1264 0.1604 0.052 Uiso 1 1 calc R
C77 C -0.1804(3) 1.0593(7) 0.0897(3) 0.037(3) Uani 1 1 d .
C78 C -0.1563(4) 1.1322(8) 0.0860(4) 0.046(3) Uani 1 1 d .
H78A H -0.1274 1.1269 0.0977 0.055 Uiso 1 1 calc R
C79 C -0.1737(4) 1.2125(8) 0.0655(4) 0.054(4) Uani 1 1 d .
H79A H -0.1560 1.2589 0.0649 0.064 Uiso 1 1 calc R
C80 C -0.2151(4) 1.2241(9) 0.0468(4) 0.051(3) Uani 1 1 d .
H80A H -0.2263 1.2782 0.0341 0.062 Uiso 1 1 calc R
C81 C -0.2408(4) 1.1519(8) 0.0471(4) 0.051(3) Uani 1 1 d .
H81A H -0.2695 1.1565 0.0330 0.061 Uiso 1 1 calc R
C82 C -0.2237(4) 1.0716(8) 0.0686(3) 0.044(3) Uani 1 1 d .
H82A H -0.2417 1.0254 0.0687 0.053 Uiso 1 1 calc R
C83 C -0.1900(3) 0.9058(7) 0.1281(3) 0.035(3) Uani 1 1 d .
C84 C -0.1877(4) 0.8132(7) 0.1299(4) 0.044(3) Uani 1 1 d .
H84A H -0.1690 0.7832 0.1225 0.053 Uiso 1 1 calc R
C85 C -0.2137(4) 0.7620(8) 0.1429(4) 0.050(3) Uani 1 1 d .
H85A H -0.2112 0.6989 0.1442 0.060 Uiso 1 1 calc R
C86 C -0.2424(4) 0.8034(9) 0.1537(3) 0.045(3) Uani 1 1 d .
H86A H -0.2602 0.7694 0.1610 0.054 Uiso 1 1 calc R
C87 C -0.2436(3) 0.8969(8) 0.1533(3) 0.041(3) Uani 1 1 d .
H87A H -0.2617 0.9275 0.1614 0.049 Uiso 1 1 calc R
C88 C -0.2177(3) 0.9458(7) 0.1406(3) 0.038(3) Uani 1 1 d .
H88A H -0.2192 1.0090 0.1405 0.045 Uiso 1 1 calc R
C30 C 0.2488(6) 1.0427(14) 0.1644(9) 0.28(3) Uani 1 1 d .
H30A H 0.2759 1.0697 0.1772 0.416 Uiso 1 1 calc R
H30B H 0.2294 1.0737 0.1720 0.416 Uiso 1 1 calc R
H30C H 0.2398 1.0476 0.1369 0.416 Uiso 1 1 calc R
C32 C 0.2831(5) 0.701(2) 0.1784(12) 0.32(3) Uani 1 1 d .
H32A H 0.3125 0.7033 0.1942 0.479 Uiso 1 1 calc R
H32B H 0.2783 0.6850 0.1524 0.479 Uiso 1 1 calc R
H32C H 0.2704 0.6566 0.1886 0.479 Uiso 1 1 calc R
C33 C 0.2620(6) 0.7552(17) 0.2436(8) 0.23(2) Uani 1 1 d .
H33A H 0.2774 0.7026 0.2421 0.342 Uiso 1 1 calc R
H33B H 0.2355 0.7367 0.2428 0.342 Uiso 1 1 calc R
H33C H 0.2775 0.7869 0.2674 0.342 Uiso 1 1 calc R
C34 C 0.2446(6) 0.9681(18) 0.2387(7) 0.182(15) Uani 1 1 d .
H34A H 0.2719 0.9838 0.2575 0.272 Uiso 1 1 calc R
H34B H 0.2300 0.9355 0.2512 0.272 Uiso 1 1 calc R
H34C H 0.2295 1.0225 0.2272 0.272 Uiso 1 1 calc R
C31 C 0.2790(7) 0.859(5) 0.1278(7) 0.45(5) Uani 1 1 d .
H31A H 0.3086 0.8677 0.1400 0.671 Uiso 1 1 calc R
H31B H 0.2669 0.9017 0.1071 0.671 Uiso 1 1 calc R
H31C H 0.2732 0.7980 0.1176 0.671 Uiso 1 1 calc R
C89 C -0.2316(8) 0.5377(19) 0.0237(10) 0.093(11) Uiso 0.50 1 d PD
Cl1 Cl -0.1832(6) 0.5301(11) 0.0239(6) 0.203(8) Uiso 0.50 1 d PD
Cl2 Cl -0.2346(4) 0.6229(9) 0.0514(4) 0.142(4) Uiso 0.50 1 d PD
C90 C 0.3620(9) 0.9686(13) 0.2420(8) 0.067(8) Uiso 0.50 1 d PD
Cl3 Cl 0.3635(6) 1.0804(11) 0.2310(6) 0.203(7) Uiso 0.50 1 d PD
Cl4 Cl 0.3858(7) 0.9046(13) 0.2156(6) 0.227(9) Uiso 0.50 1 d PD
C91 C -0.071(2) 0.695(7) 0.1230(17) 0.19(5) Uiso 0.25 1 d PD
Cl6 Cl -0.0855(15) 0.613(3) 0.1478(14) 0.241(18) Uiso 0.25 1 d PD
Cl5 Cl -0.0224(10) 0.7234(19) 0.1596(10) 0.160(10) Uiso 0.25 1 d PD

loop_
_atom_site_aniso_label
_atom_site_aniso_U_11
_atom_site_aniso_U_22
_atom_site_aniso_U_33
_atom_site_aniso_U_23
_atom_site_aniso_U_13
_atom_site_aniso_U_12
B 0.039(7) 0.036(6) 0.036(9) -0.006(6) 0.026(7) -0.007(6)
Yb1 0.0194(2) 0.0343(3) 0.0204(3) -0.00280(19) 0.0014(2) 0.00211(18)
N1 0.021(4) 0.039(5) 0.019(6) 0.002(4) 0.000(4) 0.001(4)
C1 0.031(6) 0.047(6) 0.018(7) 0.007(5) 0.005(5) 0.003(5)
Yb2 0.0218(3) 0.0310(3) 0.0228(3) -0.0007(2) 0.0029(2) 0.00050(18)
N2 0.014(4) 0.036(5) 0.039(6) 0.014(4) 0.012(4) 0.004(4)
C2 0.037(6) 0.068(8) 0.024(8) 0.017(6) 0.010(6) -0.003(6)
N3 0.024(4) 0.039(5) 0.027(6) -0.007(4) 0.007(4) 0.002(4)
C3 0.038(7) 0.061(7) 0.041(9) -0.002(6) 0.014(6) 0.012(6)
N4 0.028(5) 0.040(5) 0.030(6) 0.001(4) 0.007(4) 0.005(4)
C4 0.034(6) 0.055(7) 0.018(7) 0.012(5) 0.007(5) 0.016(5)
N5 0.034(5) 0.025(4) 0.037(6) 0.001(4) 0.020(5) 0.002(4)
C5 0.022(5) 0.046(6) 0.021(7) -0.002(5) 0.008(5) -0.005(5)
N6 0.028(5) 0.028(4) 0.033(6) -0.003(4) 0.007(4) -0.013(4)
C6 0.027(5) 0.023(5) 0.028(7) 0.005(4) 0.015(5) 0.003(4)
C7 0.024(5) 0.034(5) 0.022(7) 0.001(5) 0.011(5) -0.002(4)
C8 0.032(6) 0.038(6) 0.030(8) -0.003(5) 0.015(5) -0.006(5)
C9 0.041(7) 0.038(6) 0.041(9) 0.005(6) 0.016(6) 0.005(5)
C10 0.048(7) 0.051(7) 0.018(7) 0.000(5) 0.016(6) 0.001(6)
C11 0.058(8) 0.062(8) 0.031(9) -0.011(6) 0.028(7) -0.001(7)
C12 0.046(7) 0.048(6) 0.034(8) -0.009(6) 0.015(6) 0.003(6)
C13 0.025(6) 0.051(7) 0.030(8) 0.000(6) 0.000(5) 0.002(5)
C14 0.022(5) 0.065(7) 0.033(8) 0.006(6) 0.013(5) 0.004(6)
C15 0.024(5) 0.060(7) 0.023(7) 0.014(5) 0.015(5) -0.001(5)
C16 0.039(6) 0.050(6) 0.023(7) 0.005(5) 0.013(5) -0.002(5)
C17 0.033(6) 0.042(6) 0.006(6) 0.000(5) 0.002(5) 0.005(5)
C18 0.022(5) 0.031(5) 0.009(6) -0.001(4) -0.003(4) -0.002(4)
C19 0.032(6) 0.037(6) 0.014(6) -0.001(5) 0.009(5) 0.001(5)
C20 0.025(5) 0.041(6) 0.025(7) -0.003(5) 0.002(5) -0.005(5)
C21 0.032(6) 0.046(6) 0.027(7) -0.004(5) 0.008(5) -0.007(5)
C22 0.046(7) 0.057(7) 0.030(8) -0.001(6) 0.020(6) -0.019(6)
C23 0.060(8) 0.040(6) 0.032(8) 0.000(5) 0.024(6) -0.015(6)
C24 0.041(7) 0.041(6) 0.038(8) -0.001(5) 0.011(6) -0.001(5)
C25 0.012(6) 0.085(10) 0.063(12) 0.025(9) -0.033(7) -0.026(6)
C26 0.029(10) 0.38(5) 0.032(12) -0.05(2) 0.015(9) -0.06(2)
C27 0.026(8) 0.16(2) 0.15(2) -0.134(19) -0.022(12) 0.026(11)
C28 0.036(7) 0.072(10) 0.051(11) 0.015(8) -0.028(7) -0.008(7)
C29 0.019(6) 0.074(9) 0.030(8) -0.019(6) 0.013(5) -0.011(6)
C35 0.105(14) 0.078(10) 0.011(8) -0.012(7) 0.004(9) -0.054(11)
C36 0.039(8) 0.050(8) 0.069(13) 0.004(9) -0.041(9) -0.015(7)
C37 0.034(7) 0.052(7) 0.088(14) -0.027(8) 0.027(8) -0.012(6)
C38 0.036(7) 0.035(7) 0.069(11) 0.016(7) -0.009(7) -0.013(6)
C39 0.043(8) 0.037(7) 0.139(18) -0.039(9) 0.053(11) -0.024(6)
C40 0.32(4) 0.22(3) 0.026(11) -0.010(15) -0.013(17) -0.20(3)
C41 0.044(10) 0.106(13) 0.20(3) -0.018(15) -0.037(13) 0.000(10)
C42 0.119(18) 0.17(2) 0.25(3) -0.15(2) 0.13(2) -0.099(17)
C43 0.135(16) 0.076(11) 0.070(13) 0.034(10) -0.022(11) -0.056(11)
C44 0.097(15) 0.118(15) 0.38(4) -0.17(2) 0.15(2) -0.056(13)
C45 0.037(7) 0.059(7) 0.030(8) -0.018(6) 0.000(6) 0.000(6)
C46 0.063(9) 0.071(8) 0.036(9) -0.019(7) 0.031(7) -0.001(7)
C47 0.038(6) 0.058(7) 0.014(7) -0.019(6) -0.010(5) -0.003(6)
C48 0.028(6) 0.042(6) 0.035(8) -0.004(6) 0.007(5) 0.001(5)
C49 0.042(6) 0.034(6) 0.014(6) -0.007(5) -0.004(5) 0.005(5)
C50 0.045(8) 0.062(8) 0.080(12) -0.031(8) 0.006(8) 0.012(7)
C51 0.097(13) 0.109(12) 0.071(13) -0.029(10) 0.057(11) -0.012(10)
C52 0.071(10) 0.062(8) 0.042(10) 0.009(7) -0.004(8) 0.005(7)
C53 0.028(6) 0.068(8) 0.051(9) -0.005(7) -0.001(6) -0.004(6)
C54 0.074(9) 0.052(7) 0.030(8) -0.005(6) -0.005(7) -0.001(7)
C55 0.030(6) 0.040(6) 0.021(7) 0.002(5) -0.002(5) -0.003(5)
C56 0.028(6) 0.036(6) 0.030(7) 0.007(5) -0.002(5) 0.000(5)
C57 0.009(5) 0.051(7) 0.040(8) 0.008(6) -0.006(5) -0.007(5)
C58 0.030(6) 0.033(6) 0.023(7) -0.002(5) 0.000(5) -0.002(5)
C59 0.021(5) 0.042(6) 0.014(6) -0.009(5) -0.007(5) -0.003(5)
C60 0.040(7) 0.068(8) 0.056(10) 0.020(7) 0.010(7) -0.007(6)
C61 0.054(8) 0.046(7) 0.042(9) 0.000(6) -0.002(7) -0.001(6)
C62 0.040(7) 0.073(8) 0.028(8) -0.005(6) 0.013(6) 0.008(6)
C63 0.054(7) 0.056(7) 0.019(7) 0.000(6) 0.007(6) -0.016(6)
C64 0.040(7) 0.052(7) 0.030(8) -0.003(6) 0.002(6) -0.007(6)
C65 0.041(6) 0.045(6) 0.027(7) 0.006(5) 0.019(6) 0.004(5)
C66 0.059(8) 0.050(7) 0.037(9) 0.002(6) 0.022(7) 0.005(6)
C67 0.061(8) 0.090(9) 0.030(9) 0.002(7) 0.030(7) 0.009(8)
C68 0.076(9) 0.046(7) 0.030(8) -0.013(6) 0.028(7) 0.005(7)
C69 0.077(10) 0.057(7) 0.037(9) -0.005(7) 0.025(8) -0.009(8)
C70 0.052(8) 0.059(8) 0.035(8) -0.017(6) 0.016(7) -0.019(6)
C71 0.032(6) 0.044(6) 0.021(7) 0.002(5) 0.014(5) -0.004(5)
C72 0.037(7) 0.070(8) 0.032(8) 0.000(6) 0.016(6) -0.005(6)
C73 0.029(6) 0.095(10) 0.024(8) 0.008(7) 0.007(6) -0.001(7)
C74 0.031(7) 0.098(11) 0.028(8) 0.001(8) 0.010(6) -0.012(7)
C75 0.047(8) 0.080(9) 0.032(8) -0.015(7) 0.018(7) -0.022(7)
C76 0.038(6) 0.063(7) 0.032(8) -0.006(6) 0.018(6) -0.005(6)
C77 0.036(6) 0.049(6) 0.032(8) -0.003(5) 0.021(6) 0.002(5)
C78 0.041(7) 0.053(7) 0.046(9) 0.000(6) 0.022(6) -0.001(6)
C79 0.066(9) 0.054(8) 0.056(10) 0.006(7) 0.040(8) -0.001(7)
C80 0.062(9) 0.059(8) 0.027(8) 0.006(6) 0.012(7) 0.020(7)
C81 0.043(7) 0.071(8) 0.034(8) 0.011(7) 0.011(6) 0.011(7)
C82 0.042(7) 0.059(7) 0.027(8) 0.002(6) 0.009(6) 0.000(6)
C83 0.035(6) 0.050(7) 0.017(7) -0.004(5) 0.008(5) -0.010(5)
C84 0.051(7) 0.042(7) 0.048(9) -0.001(6) 0.030(7) 0.001(6)
C85 0.057(8) 0.053(7) 0.036(9) 0.002(6) 0.015(7) -0.010(6)
C86 0.042(7) 0.068(8) 0.020(7) 0.003(6) 0.008(6) -0.018(6)
C87 0.030(6) 0.064(8) 0.031(8) 0.004(6) 0.017(6) 0.000(6)
C88 0.026(6) 0.042(6) 0.044(8) 0.001(6) 0.014(6) -0.003(5)
C30 0.072(13) 0.150(19) 0.40(5) 0.21(3) -0.12(2) -0.082(13)
C32 0.029(10) 0.27(3) 0.48(6) -0.27(4) -0.07(2) 0.056(16)
C33 0.087(15) 0.22(3) 0.22(3) 0.18(3) -0.093(18) -0.071(17)
C34 0.076(13) 0.32(3) 0.18(3) -0.20(3) 0.082(16) -0.108(18)
C31 0.075(15) 1.23(15) 0.071(18) -0.20(5) 0.060(14) -0.21(4)

loop_
_atom_type_symbol
_atom_type_description
_atom_type_scat_dispersion_real
_atom_type_scat_dispersion_imag
_atom_type_scat_source
C C 0.0033 0.0016 'International Tables Vol C Tables 4.2.6.8 and 6.1.1.4'
H H 0.0000 0.0000 'International Tables Vol C Tables 4.2.6.8 and 6.1.1.4'
B B 0.0013 0.0007 'International Tables Vol C Tables 4.2.6.8 and 6.1.1.4'
N N 0.0061 0.0033 'International Tables Vol C Tables 4.2.6.8 and 6.1.1.4'
Cl Cl 0.1484 0.1585 'International Tables Vol C Tables 4.2.6.8 and 6.1.1.4'
Yb Yb -0.3850 5.5486 'International Tables Vol C Tables 4.2.6.8 and 6.1.1.4'

loop_
_geom_angle_atom_site_label_1
_geom_angle_atom_site_label_2
_geom_angle_atom_site_label_3
_geom_angle
C65 B C71 113.9(9)
C65 B C77 105.6(9)
C71 B C77 110.5(8)
C65 B C83 110.7(8)
C71 B C83 103.3(9)
C77 B C83 113.1(9)
N2 Yb1 N1 66.7(3)
N2 Yb1 N3 65.8(3)
N1 Yb1 N3 132.5(3)
N2 Yb1 C39 130.0(4)
N1 Yb1 C39 115.8(4)
N3 Yb1 C39 95.3(5)
N2 Yb1 C25 87.4(4)
N1 Yb1 C25 95.9(5)
N3 Yb1 C25 81.4(4)
C39 Yb1 C25 137.4(5)
N2 Yb1 C38 125.3(3)
N1 Yb1 C38 87.3(4)
N3 Yb1 C38 121.3(4)
C39 Yb1 C38 29.1(5)
C25 Yb1 C38 144.8(4)
N2 Yb1 C26 110.4(10)
N1 Yb1 C26 122.3(6)
N3 Yb1 C26 74.9(6)
C39 Yb1 C26 107.8(9)
C25 Yb1 C26 30.2(7)
C38 Yb1 C26 124.0(10)
N2 Yb1 C27 135.8(6)
N1 Yb1 C27 112.4(7)
N3 Yb1 C27 100.9(8)
C39 Yb1 C27 91.6(5)
C25 Yb1 C27 48.4(6)
C38 Yb1 C27 98.0(7)
C26 Yb1 C27 29.7(8)
N2 Yb1 C29 95.4(3)
N1 Yb1 C29 73.5(3)
N3 Yb1 C29 110.3(3)
C39 Yb1 C29 134.3(5)
C25 Yb1 C29 29.2(4)
C38 Yb1 C29 123.2(4)
C26 Yb1 C29 48.9(5)
C27 Yb1 C29 47.8(4)
N2 Yb1 C35 98.7(5)
N1 Yb1 C35 115.2(5)
N3 Yb1 C35 73.1(4)
C39 Yb1 C35 32.2(5)
C25 Yb1 C35 148.3(6)
C38 Yb1 C35 49.1(4)
C26 Yb1 C35 121.9(8)
C27 Yb1 C35 118.2(6)
C29 Yb1 C35 165.6(6)
N2 Yb1 C28 123.7(4)
N1 Yb1 C28 82.9(5)
N3 Yb1 C28 124.0(4)
C39 Yb1 C28 105.5(5)
C25 Yb1 C28 48.5(4)
C38 Yb1 C28 97.5(4)
C26 Yb1 C28 49.4(6)
C27 Yb1 C28 29.5(7)
C29 Yb1 C28 28.9(4)
C35 Yb1 C28 137.5(6)
N2 Yb1 C37 95.5(3)
N1 Yb1 C37 70.7(4)
N3 Yb1 C37 114.5(4)
C39 Yb1 C37 48.9(4)
C25 Yb1 C37 163.6(6)
C38 Yb1 C37 29.9(4)
C26 Yb1 C37 153.8(10)
C27 Yb1 C37 127.0(8)
C29 Yb1 C37 134.5(5)
C35 Yb1 C37 47.2(5)
C28 Yb1 C37 118.4(5)
C5 N1 C1 116.5(9)
C5 N1 Yb1 120.5(7)
C1 N1 Yb1 122.7(7)
N1 C1 C2 124.4(10)
N4 Yb2 N5 66.6(3)
N4 Yb2 N6 131.1(3)
N5 Yb2 N6 64.5(3)
N4 Yb2 C48 107.0(3)
N5 Yb2 C48 91.6(3)
N6 Yb2 C48 74.4(3)
N4 Yb2 C59 97.7(3)
N5 Yb2 C59 86.0(3)
N6 Yb2 C59 79.2(3)
C48 Yb2 C59 151.8(3)
N4 Yb2 C57 83.8(3)
N5 Yb2 C57 123.9(3)
N6 Yb2 C57 124.4(3)
C48 Yb2 C57 143.8(3)
C59 Yb2 C57 50.7(3)
N4 Yb2 C49 123.9(3)
N5 Yb2 C49 121.5(3)
N6 Yb2 C49 83.0(3)
C48 Yb2 C49 31.0(3)
C59 Yb2 C49 135.9(3)
C57 Yb2 C49 114.6(3)
N4 Yb2 C47 76.8(3)
N5 Yb2 C47 87.4(3)
N6 Yb2 C47 100.6(3)
C48 Yb2 C47 31.5(4)
C59 Yb2 C47 172.7(3)
C57 Yb2 C47 132.2(4)
C49 Yb2 C47 51.0(3)
N4 Yb2 C58 73.5(3)
N5 Yb2 C58 93.9(3)
N6 Yb2 C58 109.7(3)
C48 Yb2 C58 174.2(3)
C59 Yb2 C58 31.1(3)
C57 Yb2 C58 30.5(3)
C49 Yb2 C58 144.0(3)
C47 Yb2 C58 146.9(4)
N4 Yb2 C56 114.7(3)
N5 Yb2 C56 136.3(3)
N6 Yb2 C56 100.7(3)
C48 Yb2 C56 125.4(3)
C59 Yb2 C56 50.4(3)
C57 Yb2 C56 30.8(3)
C49 Yb2 C56 94.8(3)
C47 Yb2 C56 136.3(3)
C58 Yb2 C56 50.5(3)
N4 Yb2 C55 124.1(3)
N5 Yb2 C55 109.5(3)
N6 Yb2 C55 74.1(3)
C48 Yb2 C55 128.8(3)
C59 Yb2 C55 30.3(3)
C57 Yb2 C55 50.7(4)
C49 Yb2 C55 105.8(3)
C47 Yb2 C55 156.8(3)
C58 Yb2 C55 50.7(3)
C56 Yb2 C55 30.5(3)
N4 Yb2 C45 101.8(4)
N5 Yb2 C45 137.7(3)
N6 Yb2 C45 113.8(3)
C48 Yb2 C45 51.4(3)
C59 Yb2 C45 136.3(3)
C57 Yb2 C45 93.0(3)
C49 Yb2 C45 31.0(4)
C47 Yb2 C45 50.5(4)
C58 Yb2 C45 122.8(3)
C56 Yb2 C45 85.9(3)
C55 Yb2 C45 110.1(4)
C6 N2 C7 118.3(8)
C6 N2 Yb1 119.9(6)
C7 N2 Yb1 121.8(6)
C3 C2 C1 119.4(11)
C12 N3 C8 117.0(10)
C12 N3 Yb1 121.4(7)
C8 N3 Yb1 120.9(7)
C2 C3 C4 117.1(11)
C17 N4 C13 117.8(9)
C17 N4 Yb2 120.0(6)
C13 N4 Yb2 121.7(7)
C3 C4 C5 121.2(10)
C19 N5 C18 119.6(8)
C19 N5 Yb2 122.1(6)
C18 N5 Yb2 118.4(6)
N1 C5 C4 120.8(10)
N1 C5 C6 115.2(9)
C4 C5 C6 123.9(9)
C24 N6 C20 117.8(9)
C24 N6 Yb2 121.3(7)
C20 N6 Yb2 119.7(7)
N2 C6 C18 119.2(9)
N2 C6 C5 114.3(8)
C18 C6 C5 126.5(9)
N2 C7 C19 119.1(9)
N2 C7 C8 115.4(8)
C19 C7 C8 125.2(9)
N3 C8 C9 121.7(9)
N3 C8 C7 114.3(9)
C9 C8 C7 124.0(9)
C8 C9 C10 120.9(10)
C11 C10 C9 117.9(11)
C12 C11 C10 118.2(10)
N3 C12 C11 124.1(11)
N4 C13 C14 122.7(10)
C15 C14 C13 119.6(10)
C14 C15 C16 119.8(10)
C15 C16 C17 119.1(10)
N4 C17 C16 120.6(9)
N4 C17 C18 116.5(9)
C16 C17 C18 122.6(9)
N5 C18 C6 117.8(8)
N5 C18 C17 116.5(8)
C6 C18 C17 125.6(9)
N5 C19 C7 118.0(9)
N5 C19 C20 114.8(9)
C7 C19 C20 127.0(9)
N6 C20 C21 121.1(10)
N6 C20 C19 116.1(9)
C21 C20 C19 122.6(10)
C22 C21 C20 120.0(11)
C21 C22 C23 119.9(11)
C22 C23 C24 118.0(10)
N6 C24 C23 123.1(10)
C29 C25 C26 108.7(17)
C29 C25 C30 126(2)
C26 C25 C30 125(3)
C29 C25 Yb1 77.3(7)
C26 C25 Yb1 75.1(9)
C30 C25 Yb1 119.8(9)
C27 C26 C25 105.4(16)
C27 C26 C31 113(4)
C25 C26 C31 139(4)
C27 C26 Yb1 75.7(12)
C25 C26 Yb1 74.7(9)
C31 C26 Yb1 126.8(15)
C26 C27 C28 110.0(18)
C26 C27 C32 131(4)
C28 C27 C32 118(3)
C26 C27 Yb1 74.6(11)
C28 C27 Yb1 76.3(9)
C32 C27 Yb1 127.1(12)
C29 C28 C27 106.7(17)
C29 C28 C33 127(2)
C27 C28 C33 125(2)
C29 C28 Yb1 75.7(8)
C27 C28 Yb1 74.2(9)
C33 C28 Yb1 125.7(10)
C25 C29 C28 109.3(13)
C25 C29 C34 123.3(17)
C28 C29 C34 126.8(18)
C25 C29 Yb1 73.5(7)
C28 C29 Yb1 75.4(7)
C34 C29 Yb1 124.4(9)
C36 C35 C39 105.5(13)
C36 C35 C40 129(2)
C39 C35 C40 124(2)
C36 C35 Yb1 77.0(8)
C39 C35 Yb1 71.3(7)
C40 C35 Yb1 128.7(11)
C37 C36 C35 111.0(13)
C37 C36 C41 119(2)
C35 C36 C41 130(2)
C37 C36 Yb1 75.8(8)
C35 C36 Yb1 74.2(8)
C41 C36 Yb1 119.5(9)
C36 C37 C38 109.4(15)
C36 C37 C42 128.1(18)
C38 C37 C42 121.5(18)
C36 C37 Yb1 77.1(8)
C38 C37 Yb1 72.5(7)
C42 C37 Yb1 125.6(10)
C39 C38 C37 109.4(14)
C39 C38 C43 125.0(17)
C37 C38 C43 125.0(18)
C39 C38 Yb1 74.4(7)
C37 C38 Yb1 77.6(7)
C43 C38 Yb1 121.7(9)
C38 C39 C35 104.6(13)
C38 C39 C44 130(2)
C35 C39 C44 124(2)
C38 C39 Yb1 76.5(8)
C35 C39 Yb1 76.5(7)
C44 C39 Yb1 124.0(9)
C46 C45 C49 108.1(10)
C46 C45 C50 123.8(12)
C49 C45 C50 125.4(12)
C46 C45 Yb2 76.4(7)
C49 C45 Yb2 72.9(6)
C50 C45 Yb2 131.6(8)
C47 C46 C45 106.8(11)
C47 C46 C51 128.7(14)
C45 C46 C51 123.5(13)
C47 C46 Yb2 71.8(6)
C45 C46 Yb2 73.0(7)
C51 C46 Yb2 129.1(9)
C46 C47 C48 109.0(11)
C46 C47 C52 124.4(13)
C48 C47 C52 126.2(11)
C46 C47 Yb2 77.9(7)
C48 C47 Yb2 71.7(6)
C52 C47 Yb2 122.4(8)
C49 C48 C47 107.8(10)
C49 C48 C53 128.2(11)
C47 C48 C53 122.5(11)
C49 C48 Yb2 76.9(6)
C47 C48 Yb2 76.9(6)
C53 C48 Yb2 123.5(8)
C48 C49 C45 108.1(10)
C48 C49 C54 129.4(11)
C45 C49 C54 122.0(10)
C48 C49 Yb2 72.1(6)
C45 C49 Yb2 76.1(6)
C54 C49 Yb2 123.9(7)
C59 C55 C56 108.1(9)
C59 C55 C60 126.2(11)
C56 C55 C60 123.8(10)
C59 C55 Yb2 73.8(6)
C56 C55 Yb2 75.0(6)
C60 C55 Yb2 129.5(8)
C57 C56 C55 107.5(9)
C57 C56 C61 126.3(10)
C55 C56 C61 124.9(10)
C57 C56 Yb2 73.3(6)
C55 C56 Yb2 74.5(6)
C61 C56 Yb2 128.2(7)
C58 C57 C56 108.4(10)
C58 C57 C62 126.4(10)
C56 C57 C62 123.4(10)
C58 C57 Yb2 75.4(6)
C56 C57 Yb2 75.9(6)
C62 C57 Yb2 127.1(8)
C57 C58 C59 107.3(9)
C57 C58 C63 128.9(10)
C59 C58 C63 122.9(9)
C57 C58 Yb2 74.2(6)
C59 C58 Yb2 73.9(5)
C63 C58 Yb2 126.1(8)
C55 C59 C58 108.5(9)
C55 C59 C64 125.9(10)
C58 C59 C64 125.3(9)
C55 C59 Yb2 75.9(6)
C58 C59 Yb2 75.0(6)
C64 C59 Yb2 120.6(7)
C70 C65 C66 115.5(11)
C70 C65 B 121.3(10)
C66 C65 B 123.0(10)
C67 C66 C65 123.1(12)
C66 C67 C68 117.9(12)
C69 C68 C67 118.2(11)
C68 C69 C70 123.0(13)
C69 C70 C65 122.1(12)
C72 C71 C76 114.0(11)
C72 C71 B 122.7(10)
C76 C71 B 123.2(10)
C71 C72 C73 124.2(12)
C74 C73 C72 118.3(13)
C75 C74 C73 123.0(13)
C74 C75 C76 117.4(12)
C75 C76 C71 123.0(12)
C82 C77 C78 113.7(11)
C82 C77 B 125.7(10)
C78 C77 B 120.5(10)
C79 C78 C77 123.2(11)
C80 C79 C78 122.0(12)
C79 C80 C81 117.7(12)
C80 C81 C82 120.9(11)
C77 C82 C81 122.4(11)
C88 C83 C84 116.3(10)
C88 C83 B 121.5(9)
C84 C83 B 122.0(10)
C83 C84 C85 121.0(11)
C86 C85 C84 121.6(11)
C87 C86 C85 117.5(11)
C86 C87 C88 119.9(11)
C83 C88 C87 123.7(10)
Cl2 C89 Cl1 111.6(17)
Cl3 C90 Cl4 107.2(15)
Cl6 C91 Cl5 98(3)

loop_
_geom_bond_atom_site_label_1
_geom_bond_atom_site_label_2
_geom_bond_distance
B C65 1.657(16)
B C71 1.634(17)
B C77 1.656(17)
B C83 1.678(15)
Yb1 N2 2.419(7)
Yb1 N1 2.416(9)
Yb1 N3 2.456(9)
Yb1 C39 2.616(11)
Yb1 C25 2.649(11)
Yb1 C38 2.641(11)
Yb1 C26 2.654(17)
Yb1 C27 2.667(16)
Yb1 C29 2.696(11)
Yb1 C35 2.685(13)
Yb1 C28 2.692(12)
Yb1 C37 2.704(12)
N1 C5 1.357(13)
N1 C1 1.367(13)
C1 C2 1.381(16)
Yb2 N4 2.437(9)
Yb2 N5 2.457(8)
Yb2 N6 2.498(9)
Yb2 C48 2.620(11)
Yb2 C59 2.673(10)
Yb2 C57 2.672(10)
Yb2 C49 2.681(10)
Yb2 C47 2.688(11)
Yb2 C58 2.687(10)
Yb2 C56 2.706(11)
Yb2 C55 2.698(11)
Yb2 C45 2.723(11)
N2 C6 1.367(12)
N2 C7 1.346(12)
C2 C3 1.367(16)
N3 C12 1.346(14)
N3 C8 1.354(13)
C3 C4 1.408(16)
N4 C17 1.371(12)
N4 C13 1.367(14)
C4 C5 1.398(15)
N5 C19 1.333(12)
N5 C18 1.379(12)
C5 C6 1.481(15)
N6 C24 1.370(13)
N6 C20 1.348(13)
C6 C18 1.389(13)
C7 C19 1.427(13)
C7 C8 1.494(14)
C8 C9 1.367(16)
C9 C10 1.391(15)
C10 C11 1.376(16)
C11 C12 1.384(17)
C13 C14 1.363(15)
C14 C15 1.368(15)
C15 C16 1.375(14)
C16 C17 1.414(15)
C17 C18 1.438(14)
C19 C20 1.463(14)
C20 C21 1.397(15)
C21 C22 1.378(15)
C22 C23 1.370(16)
C23 C24 1.394(16)
C25 C29 1.35(2)
C25 C26 1.38(3)
C25 C30 1.53(2)
C26 C27 1.36(4)
C26 C31 1.50(3)
C27 C28 1.36(3)
C27 C32 1.56(3)
C28 C29 1.344(18)
C28 C33 1.53(2)
C29 C34 1.518(19)
C35 C36 1.34(2)
C35 C39 1.47(2)
C35 C40 1.56(2)
C36 C37 1.27(2)
C36 C41 1.60(2)
C37 C38 1.379(18)
C37 C42 1.56(2)
C38 C39 1.32(2)
C38 C43 1.534(19)
C39 C44 1.519(19)
C45 C46 1.448(18)
C45 C49 1.444(17)
C45 C50 1.478(16)
C46 C47 1.429(17)
C46 C51 1.484(19)
C47 C48 1.440(17)
C47 C52 1.515(17)
C48 C49 1.419(15)
C48 C53 1.510(15)
C49 C54 1.547(16)
C55 C59 1.404(14)
C55 C56 1.423(16)
C55 C60 1.482(17)
C56 C57 1.430(15)
C56 C61 1.514(14)
C57 C58 1.408(15)
C57 C62 1.515(16)
C58 C59 1.435(15)
C58 C63 1.520(14)
C59 C64 1.509(15)
C65 C70 1.396(16)
C65 C66 1.391(16)
C66 C67 1.436(17)
C67 C68 1.408(18)
C68 C69 1.362(18)
C69 C70 1.371(17)
C71 C72 1.378(16)
C71 C76 1.404(15)
C72 C73 1.393(17)
C73 C74 1.327(18)
C74 C75 1.361(18)
C75 C76 1.408(17)
C77 C82 1.410(16)
C77 C78 1.410(15)
C78 C79 1.407(17)
C79 C80 1.345(18)
C80 C81 1.397(17)
C81 C82 1.420(16)
C83 C88 1.381(15)
C83 C84 1.363(15)
C84 C85 1.420(16)
C85 C86 1.380(17)
C86 C87 1.375(16)
C87 C88 1.393(15)
C89 Cl2 1.664(18)
C89 Cl1 1.706(18)
C90 Cl3 1.702(17)
C90 Cl4 1.814(18)
C91 Cl6 1.74(2)
C91 Cl5 1.74(2)
